data_4075413
loop_
_publ_author_name
'Wang, Jianhui'
'Smith, Joanna'
'Zheng, Chong'
'Maguire, John A.'
'Hosmane, Narayan S.'

_publ_section_title
;
 Chemistry of C-Trimethylsilyl-Substituted Heterocarboranes. 32. Synthetic
 and Structural Investigations on Half-Sandwich
 Lanthanacarboranes:&#x00A0; Important Synthons in Metallacarborane
 Chemistry
;
_journal_issue 17
_journal_name_full Organometallics
_journal_page_first 4118
_journal_paper_doi 10.1021/om060268k
_journal_volume 25
_journal_year 2006
_chemical_formula_sum 'C14 H32 B4 Cl Dy O2 Si'
_chemical_formula_weight 501.68
_chemical_name_systematic
; 
 ? 
;
_space_group_IT_number 14
_symmetry_cell_setting monoclinic
_symmetry_space_group_name_Hall '-P 2yn'
_symmetry_space_group_name_H-M 'P 1 21/n 1'
_atom_sites_solution_hydrogens geom
_atom_sites_solution_primary direct
_atom_sites_solution_secondary difmap
_audit_creation_method SHELXL-97
_cell_angle_alpha 90.00
_cell_angle_beta 110.130(3)
_cell_angle_gamma 90.00
_cell_formula_units_Z 4
_cell_length_a 9.6260(16)
_cell_length_b 20.961(3)
_cell_length_c 11.2237(18)
_cell_measurement_reflns_used 367
_cell_measurement_temperature 203(2)
_cell_measurement_theta_max 14
_cell_measurement_theta_min -14
_cell_volume 2126.3(6)
_computing_cell_refinement 'SMART and SAINT (Bruker, 1999)'
_computing_data_collection 'SMART (Bruker, 1999)'
_computing_data_reduction 'SAINT (Bruker, 1999)'
_computing_molecular_graphics 'SHELXTL (Sheldrick, 1997)'
_computing_publication_material 'SHELXTL (Sheldrick, 1997)'
_computing_structure_refinement 'SHELXTL (Sheldrick, 1997)'
_computing_structure_solution 'SIR97 (Altomare et al., 1999)'
_diffrn_ambient_temperature 203(2)
_diffrn_detector_area_resol_mean 0
_diffrn_measured_fraction_theta_full 0.999
_diffrn_measured_fraction_theta_max 0.999
_diffrn_measurement_device_type 'Siemens SMART CCD  PLATFORM'
_diffrn_measurement_method '\w scans'
_diffrn_radiation_monochromator graphite
_diffrn_radiation_source 'fine-focus sealed tube'
_diffrn_radiation_type MoK\a
_diffrn_radiation_wavelength 0.71073
_diffrn_reflns_av_R_equivalents 0.0318
_diffrn_reflns_av_sigmaI/netI 0.0250
_diffrn_reflns_limit_h_max 11
_diffrn_reflns_limit_h_min -11
_diffrn_reflns_limit_k_max 24
_diffrn_reflns_limit_k_min -24
_diffrn_reflns_limit_l_max 13
_diffrn_reflns_limit_l_min -13
_diffrn_reflns_number 15783
_diffrn_reflns_theta_full 25.00
_diffrn_reflns_theta_max 25.00
_diffrn_reflns_theta_min 1.94
_diffrn_standards_decay_% 0
_diffrn_standards_interval_count 0
_diffrn_standards_interval_time 0
_diffrn_standards_number 0
_exptl_absorpt_coefficient_mu 3.699
_exptl_absorpt_correction_T_max 1.000
_exptl_absorpt_correction_T_min 0.301930
_exptl_absorpt_correction_type multi-scan
_exptl_absorpt_process_details 'SADABS (Sheldrick, 2000)'
_exptl_crystal_colour colorless
_exptl_crystal_density_diffrn 1.567
_exptl_crystal_density_method 'not measured'
_exptl_crystal_description column
_exptl_crystal_F_000 996
_exptl_crystal_size_max 0.40
_exptl_crystal_size_mid 0.10
_exptl_crystal_size_min 0.10
_refine_diff_density_max 8.095
_refine_diff_density_min -1.450
_refine_diff_density_rms 0.245
_refine_ls_extinction_coef 0.0000(5)
_refine_ls_extinction_expression Fc^*^=kFc[1+0.001xFc^2^\l^3^/sin(2\q)]^-1/4^
_refine_ls_extinction_method SHELXL
_refine_ls_goodness_of_fit_ref 1.166
_refine_ls_hydrogen_treatment constr
_refine_ls_matrix_type full
_refine_ls_number_parameters 240
_refine_ls_number_reflns 3752
_refine_ls_number_restraints 0
_refine_ls_restrained_S_all 1.166
_refine_ls_R_factor_all 0.0833
_refine_ls_R_factor_gt 0.0746
_refine_ls_shift/su_max 7.255
_refine_ls_shift/su_mean 0.036
_refine_ls_structure_factor_coef Fsqd
_refine_ls_weighting_details 'calc w=1/[\s^2^(Fo^2^)+(0.1436P)^2^+0.0000P] where P=(Fo^2^+2Fc^2^)/3'
_refine_ls_weighting_scheme calc
_refine_ls_wR_factor_gt 0.1883
_refine_ls_wR_factor_ref 0.1982
_reflns_number_gt 3152
_reflns_number_total 3752
_reflns_threshold_expression >2sigma(I)
_cod_data_source_file om060268ksi20060525_065827.cif
_cod_data_source_block C18_hos279
_cod_original_sg_symbol_H-M 'P 21/n'
_cod_database_code 4075413

loop_
_symmetry_equiv_pos_as_xyz
'x, y, z'
'-x+1/2, y+1/2, -z+1/2'
'-x, -y, -z'
'x-1/2, -y-1/2, z-1/2'

loop_
_atom_site_label
_atom_site_type_symbol
_atom_site_fract_x
_atom_site_fract_y
_atom_site_fract_z
_atom_site_U_iso_or_equiv
_atom_site_adp_type
_atom_site_occupancy
_atom_site_symmetry_multiplicity
_atom_site_calc_flag
_atom_site_refinement_flags
Dy Dy 0.93111(4) 0.091207(16) 0.01106(3) 0.0412(3) Uani 1 1 d .
Cl Cl 1.0222(3) 0.19945(12) 0.1238(2) 0.0649(7) Uani 1 1 d .
Si Si 0.7699(3) -0.07852(12) -0.3737(3) 0.0557(6) Uani 1 1 d .
C1 C 0.9474(9) -0.0512(4) -0.2490(8) 0.0458(18) Uani 1 1 d .
C2 C 1.1027(10) -0.0662(4) -0.2313(8) 0.051(2) Uani 1 1 d .
B3 B 1.2145(10) -0.0232(4) -0.1354(9) 0.046(2) Uani 1 1 d .
H3 H 1.3366 -0.0222 -0.1097 0.028(17) Uiso 1 1 calc R
B4 B 1.1123(10) 0.0302(4) -0.0905(9) 0.044(2) Uani 1 1 d .
H4 H 1.1906 0.0686 -0.0416 0.053 Uiso 1 1 calc R
B5 B 0.9417(10) 0.0085(4) -0.1626(9) 0.040(2) Uani 1 1 d .
H5 H 0.8240 0.0235 -0.1946 0.11(4) Uiso 1 1 calc R
B6 B 1.0582(11) 0.0119(5) -0.2586(10) 0.051(2) Uani 1 1 d .
H6 H 1.0535 0.0438 -0.3387 0.05(2) Uiso 1 1 calc R
O11 O 0.6801(6) 0.1200(3) -0.0781(6) 0.0487(13) Uani 1 1 d .
C12 C 0.6242(12) 0.1746(6) -0.0305(16) 0.107(5) Uani 1 1 d .
H12A H 0.6722 0.2137 -0.0445 0.19(8) Uiso 1 1 calc R
H12B H 0.6435 0.1700 0.0607 0.11(5) Uiso 1 1 calc R
C13 C 0.4670(14) 0.1772(9) -0.099(2) 0.148(8) Uani 1 1 d .
H13A H 0.4135 0.1789 -0.0391 0.09(4) Uiso 1 1 calc R
H13B H 0.4431 0.2157 -0.1516 0.5(3) Uiso 1 1 calc R
C14 C 0.4225(13) 0.1231(7) -0.1766(17) 0.102(5) Uani 1 1 d .
H14A H 0.3808 0.1358 -0.2659 0.6(3) Uiso 1 1 calc R
H14B H 0.3467 0.0996 -0.1545 0.23(13) Uiso 1 1 calc R
C15 C 0.5563(10) 0.0819(5) -0.1556(12) 0.065(3) Uani 1 1 d .
H15A H 0.5483 0.0424 -0.1116 0.06(3) Uiso 1 1 calc R
H15B H 0.5677 0.0710 -0.2366 0.18(8) Uiso 1 1 calc R
C20 C 1.1387(13) -0.1115(5) -0.3264(10) 0.065(3) Uani 1 1 d .
H20A H 1.2451 -0.1162 -0.3021 0.24(10) Uiso 1 1 calc R
H20B H 1.0993 -0.0936 -0.4111 0.4(2) Uiso 1 1 calc R
H20C H 1.0942 -0.1529 -0.3252 0.08(3) Uiso 1 1 calc R
O21 O 0.9152(6) 0.1607(3) -0.1699(5) 0.0534(14) Uani 1 1 d .
C22 C 1.0377(15) 0.2034(7) -0.1665(12) 0.097(4) Uani 1 1 d .
H22A H 1.0376 0.2411 -0.1147 0.36(17) Uiso 1 1 calc R
H22B H 1.1324 0.1813 -0.1286 0.08(4) Uiso 1 1 calc R
C23 C 1.019(2) 0.2223(9) -0.2927(15) 0.121(5) Uani 1 1 d .
H23A H 1.0871 0.1986 -0.3244 0.4(2) Uiso 1 1 calc R
H23B H 1.0389 0.2680 -0.2961 0.19(8) Uiso 1 1 calc R
C24 C 0.8629(13) 0.2075(6) -0.3698(11) 0.087(4) Uani 1 1 d .
H24A H 0.8576 0.1859 -0.4487 0.11(5) Uiso 1 1 calc R
H24B H 0.8044 0.2469 -0.3913 0.10(4) Uiso 1 1 calc R
C25 C 0.8054(13) 0.1650(6) -0.2902(10) 0.085(3) Uani 1 1 d .
H25A H 0.7144 0.1828 -0.2832 0.19(8) Uiso 1 1 calc R
H25B H 0.7832 0.1226 -0.3289 0.16(7) Uiso 1 1 calc R
C101 C 0.6326(13) -0.0943(5) -0.2932(11) 0.068(3) Uani 1 1 d .
H10A H 0.6683 -0.1287 -0.2324 0.23(10) Uiso 1 1 calc R
H10B H 0.5386 -0.1064 -0.3559 0.000(11) Uiso 1 1 calc R
H10C H 0.6197 -0.0561 -0.2494 0.13(5) Uiso 1 1 calc R
C102 C 0.7864(16) -0.1526(6) -0.4614(12) 0.099(5) Uani 1 1 d .
H10D H 0.8569 -0.1454 -0.5044 0.12(5) Uiso 1 1 calc R
H10E H 0.6906 -0.1631 -0.5233 0.07(3) Uiso 1 1 calc R
H10F H 0.8203 -0.1876 -0.4018 0.14(6) Uiso 1 1 calc R
C103 C 0.7007(12) -0.0137(5) -0.4933(10) 0.075(3) Uani 1 1 d .
H10G H 0.7721 -0.0059 -0.5350 0.10(4) Uiso 1 1 calc R
H10H H 0.6870 0.0250 -0.4512 0.12(5) Uiso 1 1 calc R
H10I H 0.6070 -0.0264 -0.5558 0.05(2) Uiso 1 1 calc R

loop_
_atom_site_aniso_label
_atom_site_aniso_U_11
_atom_site_aniso_U_22
_atom_site_aniso_U_33
_atom_site_aniso_U_23
_atom_site_aniso_U_13
_atom_site_aniso_U_12
Dy 0.0399(3) 0.0363(3) 0.0466(3) 0.00055(13) 0.0140(2) 0.00010(13)
Cl 0.0748(16) 0.0466(12) 0.0651(14) -0.0062(10) 0.0135(12) -0.0125(11)
Si 0.0562(15) 0.0538(14) 0.0503(14) -0.0059(11) 0.0094(12) 0.0024(11)
C1 0.054(5) 0.041(4) 0.045(4) -0.004(3) 0.021(4) -0.003(4)
C2 0.067(6) 0.042(4) 0.049(5) 0.004(4) 0.026(4) 0.001(4)
B3 0.043(5) 0.033(5) 0.064(6) 0.006(4) 0.020(4) 0.003(4)
B4 0.044(5) 0.044(5) 0.051(5) 0.005(4) 0.024(4) 0.004(4)
B5 0.036(5) 0.032(4) 0.058(5) 0.013(4) 0.025(4) 0.004(3)
B6 0.060(6) 0.045(5) 0.055(6) 0.006(4) 0.027(5) 0.007(4)
O11 0.042(3) 0.038(3) 0.064(3) 0.001(3) 0.015(3) 0.001(2)
C12 0.055(6) 0.073(8) 0.169(15) -0.064(8) 0.006(7) 0.015(6)
C13 0.065(8) 0.129(13) 0.223(18) -0.102(13) 0.015(10) 0.017(8)
C14 0.049(6) 0.090(9) 0.148(13) -0.038(9) 0.010(7) 0.001(6)
C15 0.037(5) 0.059(6) 0.084(8) -0.014(5) 0.003(5) 0.000(4)
C20 0.078(7) 0.054(5) 0.076(7) -0.006(5) 0.043(6) 0.005(5)
O21 0.046(3) 0.050(3) 0.055(3) 0.011(3) 0.005(3) -0.001(3)
C22 0.092(9) 0.103(10) 0.095(9) 0.045(8) 0.031(7) -0.023(7)
C23 0.114(12) 0.136(14) 0.107(11) 0.052(10) 0.032(9) -0.023(10)
C24 0.091(9) 0.106(10) 0.073(7) 0.035(7) 0.043(7) 0.034(7)
C25 0.084(8) 0.086(8) 0.071(7) 0.036(6) 0.009(6) -0.003(6)
C101 0.065(7) 0.067(7) 0.064(7) -0.001(5) 0.013(5) -0.016(5)
C102 0.112(11) 0.066(8) 0.091(8) -0.032(7) -0.003(9) 0.007(7)
C103 0.071(7) 0.082(8) 0.062(6) 0.011(5) 0.009(6) 0.018(6)

loop_
_atom_type_symbol
_atom_type_description
_atom_type_scat_dispersion_real
_atom_type_scat_dispersion_imag
_atom_type_scat_source
C C 0.0033 0.0016 'International Tables Vol C Tables 4.2.6.8 and 6.1.1.4'
B B 0.0013 0.0007 'International Tables Vol C Tables 4.2.6.8 and 6.1.1.4'
Si Si 0.0817 0.0704 'International Tables Vol C Tables 4.2.6.8 and 6.1.1.4'
Dy Dy -0.1892 4.4098 'International Tables Vol C Tables 4.2.6.8 and 6.1.1.4'
Cl Cl 0.1484 0.1585 'International Tables Vol C Tables 4.2.6.8 and 6.1.1.4'
O O 0.0106 0.0060 'International Tables Vol C Tables 4.2.6.8 and 6.1.1.4'
H H 0.0000 0.0000 'International Tables Vol C Tables 4.2.6.8 and 6.1.1.4'

loop_
_geom_angle_atom_site_label_1
_geom_angle_atom_site_label_2
_geom_angle_atom_site_label_3
_geom_angle
_geom_angle_site_symmetry_1
_geom_angle_site_symmetry_3
O11 Dy O21 74.58(19) . .
O11 Dy Cl 96.21(15) . .
O21 Dy Cl 78.47(15) . .
O11 Dy B5 98.6(2) . .
O21 Dy B5 77.7(2) . .
Cl Dy B5 147.33(18) . .
O11 Dy C2 90.5(2) . 3_755
O21 Dy C2 153.2(2) . 3_755
Cl Dy C2 81.2(2) . 3_755
B5 Dy C2 127.4(3) . 3_755
O11 Dy C1 122.7(2) . 3_755
O21 Dy C1 153.8(2) . 3_755
Cl Dy C1 80.08(18) . 3_755
B5 Dy C1 114.8(3) . 3_755
C2 Dy C1 32.2(3) 3_755 3_755
O11 Dy B3 73.5(2) . 3_755
O21 Dy B3 147.5(2) . 3_755
Cl Dy B3 110.9(2) . 3_755
B5 Dy B3 101.2(3) . 3_755
C2 Dy B3 33.1(3) 3_755 3_755
C1 Dy B3 56.0(3) 3_755 3_755
O11 Dy B5 129.9(2) . 3_755
O21 Dy B5 149.5(2) . 3_755
Cl Dy B5 111.4(2) . 3_755
B5 Dy B5 80.3(3) . 3_755
C2 Dy B5 55.7(3) 3_755 3_755
C1 Dy B5 34.6(3) 3_755 3_755
B3 Dy B5 58.0(3) 3_755 3_755
O11 Dy B4 131.1(3) . .
O21 Dy B4 78.4(2) . .
Cl Dy B4 117.3(2) . .
B5 Dy B4 35.4(3) . .
C2 Dy B4 127.0(3) 3_755 .
C1 Dy B4 98.6(3) 3_755 .
B3 Dy B4 119.5(3) 3_755 .
B5 Dy B4 71.5(3) 3_755 .
O11 Dy B4 97.2(2) . 3_755
O21 Dy B4 146.5(2) . 3_755
Cl Dy B4 135.0(2) . 3_755
B5 Dy B4 71.5(3) . 3_755
C2 Dy B4 55.9(3) 3_755 3_755
C1 Dy B4 56.7(3) 3_755 3_755
B3 Dy B4 35.6(2) 3_755 3_755
B5 Dy B4 34.5(3) 3_755 3_755
B4 Dy B4 83.8(3) . 3_755
C103 Si C101 109.9(5) . .
C103 Si C102 107.5(6) . .
C101 Si C102 108.0(6) . .
C103 Si C1 108.7(5) . .
C101 Si C1 107.8(5) . .
C102 Si C1 114.9(5) . .
C2 C1 B5 109.3(7) . .
C2 C1 B6 63.4(5) . .
B5 C1 B6 65.7(5) . .
C2 C1 Si 130.8(6) . .
B5 C1 Si 118.5(6) . .
B6 C1 Si 127.4(6) . .
C2 C1 Dy 73.8(4) . 3_755
B5 C1 Dy 74.4(4) . 3_755
B6 C1 Dy 103.7(5) . 3_755
Si C1 Dy 128.6(4) . 3_755
C1 C2 B3 113.9(7) . .
C1 C2 C20 119.6(8) . .
B3 C2 C20 125.1(8) . .
C1 C2 B6 65.6(6) . .
B3 C2 B6 68.2(6) . .
C20 C2 B6 124.6(8) . .
C1 C2 Dy 74.0(4) . 3_755
B3 C2 Dy 75.1(5) . 3_755
C20 C2 Dy 130.4(6) . 3_755
B6 C2 Dy 104.7(5) . 3_755
C2 B3 B4 105.2(7) . .
C2 B3 B6 60.2(6) . .
B4 B3 B6 62.6(5) . .
C2 B3 Dy 71.7(4) . 3_755
B4 B3 Dy 74.6(4) . 3_755
B6 B3 Dy 99.5(5) . 3_755
B5 B4 B3 105.1(7) . .
B5 B4 B6 62.9(6) . .
B3 B4 B6 62.3(5) . .
B5 B4 Dy 69.8(4) . .
B3 B4 Dy 165.9(6) . .
B6 B4 Dy 122.7(5) . .
B5 B4 Dy 70.4(4) . 3_755
B3 B4 Dy 69.7(4) . 3_755
B6 B4 Dy 96.8(5) . 3_755
Dy B4 Dy 96.2(3) . 3_755
C1 B5 B4 106.4(6) . .
C1 B5 B6 60.6(5) . .
B4 B5 B6 63.7(5) . .
C1 B5 Dy 169.5(6) . .
B4 B5 Dy 74.8(5) . .
B6 B5 Dy 127.3(5) . .
C1 B5 Dy 71.0(4) . 3_755
B4 B5 Dy 75.1(4) . 3_755
B6 B5 Dy 99.5(5) . 3_755
Dy B5 Dy 99.7(3) . 3_755
C2 B6 C1 51.0(5) . .
C2 B6 B5 91.4(6) . .
C1 B6 B5 53.7(5) . .
C2 B6 B3 51.5(5) . .
C1 B6 B3 90.6(6) . .
B5 B6 B3 93.0(6) . .
C2 B6 B4 93.0(6) . .
C1 B6 B4 93.4(6) . .
B5 B6 B4 53.4(5) . .
B3 B6 B4 55.1(5) . .
C12 O11 C15 108.9(7) . .
C12 O11 Dy 120.3(6) . .
C15 O11 Dy 128.8(5) . .
O11 C12 C13 106.7(9) . .
C14 C13 C12 110.0(11) . .
C13 C14 C15 107.8(10) . .
O11 C15 C14 105.2(8) . .
C25 O21 C22 108.5(8) . .
C25 O21 Dy 130.2(6) . .
C22 O21 Dy 121.1(6) . .
C23 C22 O21 108.6(12) . .
C22 C23 C24 106.0(12) . .
C23 C24 C25 106.5(10) . .
O21 C25 C24 107.6(9) . .

loop_
_geom_bond_atom_site_label_1
_geom_bond_atom_site_label_2
_geom_bond_distance
_geom_bond_site_symmetry_2
Dy O11 2.354(5) .
Dy O21 2.460(6) .
Dy Cl 2.599(2) .
Dy B5 2.637(9) .
Dy C2 2.654(8) 3_755
Dy C1 2.656(8) 3_755
Dy B3 2.701(9) 3_755
Dy B5 2.706(9) 3_755
Dy B4 2.710(9) .
Dy B4 2.775(9) 3_755
Si C103 1.865(10) .
Si C101 1.869(12) .
Si C102 1.874(11) .
Si C1 1.887(9) .
C1 C2 1.473(12) .
C1 B5 1.596(12) .
C1 B6 1.726(12) .
C1 Dy 2.656(8) 3_755
C2 B3 1.528(13) .
C2 C20 1.553(12) .
C2 B6 1.694(12) .
C2 Dy 2.654(8) 3_755
B3 B4 1.678(12) .
B3 B6 1.812(14) .
B3 Dy 2.701(9) 3_755
B4 B5 1.626(13) .
B4 B6 1.817(14) .
B4 Dy 2.775(9) 3_755
B5 B6 1.804(12) .
B5 Dy 2.706(9) 3_755
O11 C12 1.444(11) .
O11 C15 1.449(11) .
C12 C13 1.444(17) .
C13 C14 1.402(16) .
C14 C15 1.499(15) .
O21 C25 1.402(11) .
O21 C22 1.471(12) .
C22 C23 1.422(17) .
C23 C24 1.487(19) .
C24 C25 1.496(14) .
